data_2210237
loop_
_publ_author_name
'Arslan, Mustafa'
'Asker, Erol'
'Masnovi, John'
'Baker, Ronald J.'

_publ_section_title (<i>E</i>,<i>E</i>)-1,3-Bis[9,10-dihydro-9-nitro-10-(trinitromethyl)-9-anthryl]propane
_journal_coeditor_code GK2020
_journal_issue 9
_journal_name_full 'Acta Crystallographica Section E'
_journal_page_first o3650
_journal_page_last o3651
_journal_paper_doi 10.1107/S1600536806028698
_journal_volume 62
_journal_year 2006
_chemical_formula_iupac 'C33 H24 N8 O16'
_chemical_formula_moiety 'C33 H24 N8 O16'
_chemical_formula_sum 'C33 H24 N8 O16'
_chemical_formula_weight 788.6
_chemical_name_systematic
;
(E,E)-1,3-bis[9,10-dihydro-9-nitro-10-(trinitromethyl)-9-anthryl]propane
;
_space_group_IT_number 15
_symmetry_cell_setting monoclinic
_symmetry_space_group_name_Hall '-C 2yc'
_symmetry_space_group_name_H-M 'C 1 2/c 1'
_atom_sites_solution_hydrogens geom
_atom_sites_solution_primary direct
_atom_sites_solution_secondary difmap
_audit_creation_method 'WinGX routine CIF_UPDATE'
_cell_angle_alpha 90
_cell_angle_beta 107.161(7)
_cell_angle_gamma 90
_cell_formula_units_Z 4
_cell_length_a 23.388(3)
_cell_length_b 9.4054(10)
_cell_length_c 16.3442(11)
_cell_measurement_reflns_used 25
_cell_measurement_temperature 295(2)
_cell_measurement_theta_max 25.02
_cell_measurement_theta_min 1
_cell_volume 3435.2(6)
_computing_cell_refinement 'CAD-4-PC Software'
_computing_data_collection 'CAD-4-PC Software (Enraf--Nonius, 1993)'
_computing_data_reduction 'DATRD2  in NRCVAX (Gabe <i>et al.</i>,  1989)'
_computing_molecular_graphics 'ORTEP-3 for Windows (Farrugia, 1997) and PLATON (Spek, 2003)'
_computing_publication_material 'WinGX (Farrugia, 1999)'
_computing_structure_refinement 'SHELXL97 (Sheldrick, 1997)'
_computing_structure_solution 'SHELXS97 (Sheldrick, 1997)'
_diffrn_measured_fraction_theta_full 1
_diffrn_measured_fraction_theta_max 1
_diffrn_measurement_device 'Enraf--Nonius CAD-4'
_diffrn_measurement_method \w
_diffrn_radiation_monochromator graphite
_diffrn_radiation_source 'fine-focus sealed tube'
_diffrn_radiation_type MoK\a
_diffrn_radiation_wavelength 0.71073
_diffrn_reflns_av_R_equivalents 0
_diffrn_reflns_limit_h_max 26
_diffrn_reflns_limit_h_min -27
_diffrn_reflns_limit_k_max 11
_diffrn_reflns_limit_k_min 0
_diffrn_reflns_limit_l_max 19
_diffrn_reflns_limit_l_min 0
_diffrn_reflns_number 3049
_diffrn_reflns_theta_full 25.1
_diffrn_reflns_theta_max 25.1
_diffrn_reflns_theta_min 1.8
_diffrn_standards_decay_% 2.6
_diffrn_standards_interval_time 120
_diffrn_standards_number 3
_exptl_absorpt_coefficient_mu 0.125
_exptl_absorpt_correction_type none
_exptl_crystal_colour colorless
_exptl_crystal_density_diffrn 1.525
_exptl_crystal_density_method 'not measured'
_exptl_crystal_description plate
_exptl_crystal_F_000 1624
_exptl_crystal_size_max 0.2
_exptl_crystal_size_mid 0.2
_exptl_crystal_size_min 0.1
_refine_diff_density_max 0.213
_refine_diff_density_min -0.228
_refine_ls_extinction_method none
_refine_ls_goodness_of_fit_ref 1.109
_refine_ls_hydrogen_treatment constr
_refine_ls_matrix_type full
_refine_ls_number_parameters 258
_refine_ls_number_reflns 3049
_refine_ls_number_restraints 0
_refine_ls_restrained_S_all 1.109
_refine_ls_R_factor_all 0.1771
_refine_ls_R_factor_gt 0.0613
_refine_ls_shift/su_max 0.000
_refine_ls_shift/su_mean 0.000
_refine_ls_structure_factor_coef Fsqd
_refine_ls_weighting_details 'calc w=1/[\s^2^(Fo^2^)+(0.0444P)^2^+3.4205P] where P=(Fo^2^+2Fc^2^)/3'
_refine_ls_weighting_scheme calc
_refine_ls_wR_factor_gt 0.1130
_refine_ls_wR_factor_ref 0.1404
_reflns_number_gt 1481
_reflns_number_total 3049
_reflns_threshold_expression 'I > 2\s(I)'
_cod_data_source_file gk2020.cif
_cod_data_source_block I
_cod_original_sg_symbol_H-M 'C 2/c'
_cod_database_code 2210237
_cod_database_fobs_code 2210237

loop_
_symmetry_equiv_pos_as_xyz
'x, y, z'
'-x, y, -z+1/2'
'x+1/2, y+1/2, z'
'-x+1/2, y+1/2, -z+1/2'
'-x, -y, -z'
'x, -y, z-1/2'
'-x+1/2, -y+1/2, -z'
'x+1/2, -y+1/2, z-1/2'

loop_
_atom_site_type_symbol
_atom_site_label
_atom_site_fract_x
_atom_site_fract_y
_atom_site_fract_z
_atom_site_U_iso_or_equiv
_atom_site_adp_type
_atom_site_calc_flag
_atom_site_refinement_flags
_atom_site_occupancy
O O1 0.38550(14) 0.8045(4) 0.31208(18) 0.0777(11) Uani d . 1
O O2 0.30784(15) 0.8765(4) 0.21623(19) 0.0812(12) Uani d . 1
O O3 0.49301(15) 0.7765(4) 0.0384(2) 0.0880(12) Uani d . 1
O O4 0.46533(15) 0.8915(4) -0.0819(2) 0.0802(11) Uani d . 1
O O5 0.44503(16) 0.5241(4) 0.0286(2) 0.0801(11) Uani d . 1
O O6 0.38763(18) 0.4765(4) -0.0978(2) 0.0910(13) Uani d . 1
O O7 0.42242(19) 0.6749(4) -0.1906(2) 0.0957(13) Uani d . 1
O O8 0.3366(2) 0.7694(5) -0.1968(2) 0.1071(15) Uani d . 1
N N1 0.46022(17) 0.7999(5) -0.0324(3) 0.0612(11) Uani d . 1
N N2 0.41419(19) 0.5563(4) -0.0422(3) 0.0579(10) Uani d . 1
N N3 0.3847(2) 0.7204(5) -0.1596(2) 0.0721(12) Uani d . 1
N N9 0.35752(17) 0.8250(4) 0.2384(2) 0.0499(9) Uani d . 1
C C1 0.40262(18) 1.0433(5) 0.1570(3) 0.0488(11) Uani d . 1
H H1 0.4133 1.047 0.2165 0.059 Uiso calc R 1
C C2 0.40281(18) 1.1662(5) 0.1122(3) 0.0543(12) Uani d . 1
H H2 0.4132 1.2519 0.1412 0.065 Uiso calc R 1
C C3 0.38775(17) 1.1629(5) 0.0247(3) 0.0521(12) Uani d . 1
H H3 0.3877 1.246 -0.006 0.063 Uiso calc R 1
C C4 0.37258(17) 1.0349(5) -0.0174(3) 0.0447(11) Uani d . 1
H H4 0.3626 1.0325 -0.0768 0.054 Uiso calc R 1
C C4A 0.37199(16) 0.9103(4) 0.0272(2) 0.0347(9) Uani d . 1
C C5 0.29068(17) 0.5598(4) -0.0184(3) 0.0468(11) Uani d . 1
H H5 0.2797 0.5596 -0.078 0.056 Uiso calc R 1
C C6 0.26868(18) 0.4566(5) 0.0229(3) 0.0583(12) Uani d . 1
H H6 0.2433 0.3868 -0.0083 0.07 Uiso calc R 1
C C7 0.28437(18) 0.4568(5) 0.1105(3) 0.0591(13) Uani d . 1
H H7 0.2702 0.3859 0.1391 0.071 Uiso calc R 1
C C8 0.32086(18) 0.5614(5) 0.1560(3) 0.0546(12) Uani d . 1
H H8 0.3307 0.5616 0.2154 0.065 Uiso calc R 1
C C8A 0.34339(15) 0.6667(4) 0.1152(2) 0.0360(10) Uani d . 1
C C9 0.38524(16) 0.7795(4) 0.1664(2) 0.0370(10) Uani d . 1
C C9A 0.38698(15) 0.9139(4) 0.1165(2) 0.0353(10) Uani d . 1
C C10 0.35313(16) 0.7746(4) -0.0220(2) 0.0387(10) Uani d . 1
H H10 0.3192 0.8006 -0.0712 0.046 Uiso calc R 1
C C10A 0.32911(15) 0.6652(4) 0.0264(2) 0.0366(9) Uani d . 1
C C11 0.44697(15) 0.7116(4) 0.2084(2) 0.0403(10) Uani d . 1
H H11A 0.4423 0.6455 0.2515 0.048 Uiso calc R 1
H H11B 0.4572 0.6558 0.1648 0.048 Uiso calc R 1
C C12 0.5 0.8047(6) 0.25 0.0438(15) Uani d S 1
H H12A 0.509 0.8651 0.2073 0.053 Uiso calc PR 0.5
H H12B 0.491 0.8651 0.2927 0.053 Uiso calc PR 0.5
C C13 0.40197(18) 0.7149(4) -0.0612(2) 0.0452(11) Uani d . 1

loop_
_atom_site_aniso_label
_atom_site_aniso_U_11
_atom_site_aniso_U_22
_atom_site_aniso_U_33
_atom_site_aniso_U_12
_atom_site_aniso_U_13
_atom_site_aniso_U_23
O1 0.088(2) 0.112(3) 0.0328(17) 0.013(2) 0.0166(16) -0.0017(19)
O2 0.066(2) 0.123(3) 0.063(2) 0.033(2) 0.0331(18) 0.011(2)
O3 0.064(2) 0.128(3) 0.066(2) -0.011(2) 0.0098(19) -0.020(2)
O4 0.083(3) 0.065(2) 0.108(3) -0.014(2) 0.053(2) 0.003(2)
O5 0.095(3) 0.076(3) 0.071(2) 0.025(2) 0.026(2) 0.011(2)
O6 0.145(4) 0.056(2) 0.076(3) -0.020(2) 0.038(2) -0.023(2)
O7 0.144(3) 0.097(3) 0.068(2) 0.000(3) 0.065(2) -0.012(2)
O8 0.113(3) 0.156(4) 0.045(2) 0.014(3) 0.012(2) 0.012(2)
N1 0.060(3) 0.065(3) 0.071(3) 0.000(2) 0.038(2) -0.015(3)
N2 0.076(3) 0.050(3) 0.060(3) 0.007(2) 0.039(2) -0.003(2)
N3 0.103(4) 0.073(3) 0.048(3) -0.013(3) 0.034(3) -0.007(2)
N9 0.057(2) 0.058(3) 0.038(2) 0.002(2) 0.0191(19) 0.0025(19)
C1 0.056(3) 0.045(3) 0.043(2) 0.001(2) 0.011(2) -0.009(2)
C2 0.063(3) 0.036(3) 0.067(3) 0.001(2) 0.023(2) -0.011(3)
C3 0.054(3) 0.039(3) 0.071(3) 0.004(2) 0.030(2) 0.015(3)
C4 0.052(3) 0.042(3) 0.045(2) 0.004(2) 0.022(2) 0.007(2)
C4A 0.034(2) 0.036(3) 0.037(2) 0.0020(19) 0.0148(18) 0.0046(19)
C5 0.036(2) 0.047(3) 0.048(2) 0.001(2) -0.0006(19) -0.001(2)
C6 0.044(3) 0.046(3) 0.079(4) -0.014(2) 0.009(2) -0.002(3)
C7 0.046(3) 0.056(3) 0.073(3) -0.004(3) 0.014(2) 0.021(3)
C8 0.045(3) 0.064(4) 0.052(3) -0.005(3) 0.011(2) 0.013(3)
C8A 0.030(2) 0.038(3) 0.037(2) 0.003(2) 0.0055(17) 0.009(2)
C9 0.041(2) 0.041(3) 0.0289(19) 0.007(2) 0.0111(18) 0.0012(19)
C9A 0.030(2) 0.036(3) 0.039(2) 0.0059(19) 0.0086(17) 0.002(2)
C10 0.040(2) 0.044(3) 0.0293(19) 0.000(2) 0.0060(17) 0.001(2)
C10A 0.031(2) 0.037(2) 0.039(2) 0.002(2) 0.0050(17) 0.004(2)
C11 0.037(2) 0.044(3) 0.035(2) 0.002(2) 0.0033(17) 0.002(2)
C12 0.043(3) 0.045(4) 0.040(3) 0 0.006(3) 0
C13 0.057(3) 0.042(3) 0.039(2) -0.008(2) 0.020(2) -0.004(2)

loop_
_atom_type_symbol
_atom_type_description
_atom_type_scat_dispersion_real
_atom_type_scat_dispersion_imag
_atom_type_scat_source
C C 0.0033 0 'International Tables Vol C Tables 4.2.6.8 and 6.1.1.4'
H H 0 0 'International Tables Vol C Tables 4.2.6.8 and 6.1.1.4'
N N 0.0061 0 'International Tables Vol C Tables 4.2.6.8 and 6.1.1.4'
O O 0.0106 0 'International Tables Vol C Tables 4.2.6.8 and 6.1.1.4'

loop_
_geom_angle_atom_site_label_1
_geom_angle_atom_site_label_2
_geom_angle_atom_site_label_3
_geom_angle_site_symmetry_1
_geom_angle
_geom_angle_publ_flag
O3 N1 O4 . 127.7(5) n
O3 N1 C13 . 117.2(4) n
O4 N1 C13 . 114.9(4) n
O5 N2 O6 . 126.7(4) n
O5 N2 C13 . 117.4(4) n
O6 N2 C13 . 115.5(4) n
O8 N3 O7 . 127.5(4) n
O8 N3 C13 . 117.4(4) n
O7 N3 C13 . 115.1(4) n
O2 N9 O1 . 123.6(3) n
O2 N9 C9 . 117.3(3) n
O1 N9 C9 . 119.0(3) n
C2 C1 C9A . 122.0(4) n
C2 C1 H1 . 119 n
C9A C1 H1 . 119 n
C3 C2 C1 . 119.9(4) n
C3 C2 H2 . 120.1 n
C1 C2 H2 . 120.1 n
C2 C3 C4 . 119.4(4) n
C2 C3 H3 . 120.3 n
C4 C3 H3 . 120.3 n
C3 C4 C4A . 121.2(4) n
C3 C4 H4 . 119.4 n
C4A C4 H4 . 119.4 n
C9A C4A C4 . 119.4(4) n
C9A C4A C10 . 121.5(3) n
C4 C4A C10 . 119.0(3) n
C6 C5 C10A . 121.6(4) n
C6 C5 H5 . 119.2 n
C10A C5 H5 . 119.2 n
C7 C6 C5 . 119.5(4) n
C7 C6 H6 . 120.3 n
C5 C6 H6 . 120.3 n
C6 C7 C8 . 120.0(4) n
C6 C7 H7 . 120 n
C8 C7 H7 . 120 n
C8A C8 C7 . 121.2(4) n
C8A C8 H8 . 119.4 n
C7 C8 H8 . 119.4 n
C8 C8A C10A . 119.2(4) n
C8 C8A C9 . 120.7(3) n
C10A C8A C9 . 120.0(3) n
C8A C9 C9A . 113.8(3) y
C8A C9 N9 . 105.3(3) n
C9A C9 N9 . 105.1(3) n
C8A C9 C11 . 108.8(3) y
C9A C9 C11 . 114.5(3) y
N9 C9 C11 . 108.7(3) n
C4A C9A C1 . 118.1(4) n
C4A C9A C9 . 120.3(4) n
C1 C9A C9 . 121.6(3) n
C4A C10 C10A . 113.3(3) y
C4A C10 C13 . 112.8(3) n
C10A C10 C13 . 113.6(3) n
C4A C10 H10 . 105.4 n
C10A C10 H10 . 105.4 n
C13 C10 H10 . 105.4 n
C5 C10A C8A . 118.4(4) n
C5 C10A C10 . 119.6(3) n
C8A C10A C10 . 122.0(3) n
C12 C11 C9 . 119.9(3) n
C12 C11 H11A . 107.4 n
C9 C11 H11A . 107.4 n
C12 C11 H11B . 107.4 n
C9 C11 H11B . 107.3 n
H11A C11 H11B . 106.9 n
C11 C12 C11 2_655 108.9(4) n
C11 C12 H12A 2_655 109.9 n
C11 C12 H12A . 109.9 n
C11 C12 H12B 2_655 109.9 n
C11 C12 H12B . 109.9 n
H12A C12 H12B . 108.3 n
N2 C13 N1 . 110.5(3) n
N2 C13 C10 . 112.3(3) n
N1 C13 C10 . 112.2(3) n
N2 C13 N3 . 102.7(3) n
N1 C13 N3 . 103.9(3) n
C10 C13 N3 . 114.6(3) n

loop_
_geom_bond_atom_site_label_1
_geom_bond_atom_site_label_2
_geom_bond_site_symmetry_2
_geom_bond_distance
_geom_bond_publ_flag
O1 N9 . 1.205(4) n
O2 N9 . 1.211(4) n
O3 N1 . 1.206(4) n
O4 N1 . 1.211(5) n
O5 N2 . 1.208(4) n
O6 N2 . 1.200(4) n
O7 N3 . 1.218(5) n
O8 N3 . 1.201(5) n
N1 C13 . 1.529(5) y
N2 C13 . 1.534(5) y
N3 C13 . 1.538(5) y
N9 C9 . 1.561(4) y
C1 C2 . 1.369(5) n
C1 C9A . 1.382(5) n
C1 H1 . 0.93 n
C2 C3 . 1.369(5) n
C2 H2 . 0.93 n
C3 C4 . 1.380(5) n
C3 H3 . 0.93 n
C4 C4A . 1.382(5) n
C4 H4 . 0.93 n
C4A C9A . 1.398(5) n
C4A C10 . 1.504(5) n
C5 C6 . 1.366(5) n
C5 C10A . 1.393(5) n
C5 H5 . 0.93 n
C6 C7 . 1.369(6) n
C6 H6 . 0.93 n
C7 C8 . 1.369(6) n
C7 H7 . 0.93 n
C8 C8A . 1.382(5) n
C8 H8 . 0.93 n
C8A C10A . 1.389(4) n
C8A C9 . 1.517(5) n
C9 C9A . 1.511(5) n
C9 C11 . 1.542(5) y
C10 C10A . 1.504(5) n
C10 C13 . 1.570(5) y
C10 H10 . 0.98 n
C11 C12 . 1.507(5) n
C11 H11A . 0.97 n
C11 H11B . 0.97 n
C12 C11 2_655 1.507(5) n
C12 H12A . 0.97 n
C12 H12B . 0.97 n

loop_
_geom_torsion_atom_site_label_1
_geom_torsion_atom_site_label_2
_geom_torsion_atom_site_label_3
_geom_torsion_atom_site_label_4
_geom_torsion_site_symmetry_4
_geom_torsion
_geom_torsion_publ_flag
C9A C1 C2 C3 . -0.7(6) n
C1 C2 C3 C4 . -0.1(6) n
C2 C3 C4 C4A . 0.4(6) n
C3 C4 C4A C9A . 0.1(6) n
C3 C4 C4A C10 . 178.0(4) n
C10A C5 C6 C7 . 0.4(6) n
C5 C6 C7 C8 . 1.3(7) n
C6 C7 C8 C8A . -1.2(7) n
C7 C8 C8A C10A . -0.6(6) n
C7 C8 C8A C9 . -178.2(4) n
C8 C8A C9 C9A . -157.8(3) n
C10A C8A C9 C9A . 24.6(5) n
C8 C8A C9 N9 . -43.2(5) n
C10A C8A C9 N9 . 139.2(3) n
C8 C8A C9 C11 . 73.2(4) n
C10A C8A C9 C11 . -104.4(4) n
O2 N9 C9 C8A . -61.2(4) n
O1 N9 C9 C8A . 117.0(4) n
O2 N9 C9 C9A . 59.2(4) n
O1 N9 C9 C9A . -122.5(4) n
O2 N9 C9 C11 . -177.7(4) n
O1 N9 C9 C11 . 0.5(5) n
C4 C4A C9A C1 . -0.8(5) n
C10 C4A C9A C1 . -178.6(3) n
C4 C4A C9A C9 . 178.6(3) n
C10 C4A C9A C9 . 0.7(5) n
C2 C1 C9A C4A . 1.1(6) n
C2 C1 C9A C9 . -178.3(4) n
C8A C9 C9A C4A . -24.5(5) n
N9 C9 C9A C4A . -139.2(3) n
C11 C9 C9A C4A . 101.6(4) n
C8A C9 C9A C1 . 154.9(3) n
N9 C9 C9A C1 . 40.2(4) n
C11 C9 C9A C1 . -79.1(4) n
C9A C4A C10 C10A . 22.7(5) n
C4 C4A C10 C10A . -155.1(3) n
C9A C4A C10 C13 . -108.1(4) n
C4 C4A C10 C13 . 74.0(4) n
C6 C5 C10A C8A . -2.2(6) n
C6 C5 C10A C10 . 178.7(4) n
C8 C8A C10A C5 . 2.2(5) n
C9 C8A C10A C5 . 179.8(3) n
C8 C8A C10A C10 . -178.7(3) n
C9 C8A C10A C10 . -1.0(5) n
C4A C10 C10A C5 . 156.5(3) n
C13 C10 C10A C5 . -73.0(4) n
C4A C10 C10A C8A . -22.6(5) n
C13 C10 C10A C8A . 107.9(4) n
C8A C9 C11 C12 . 169.2(3) n
C9A C9 C11 C12 . 40.6(4) n
N9 C9 C11 C12 . -76.6(4) n
C9 C11 C12 C11 2_655 175.6(4) n
O5 N2 C13 N1 . 48.4(5) n
O6 N2 C13 N1 . -137.6(4) n
O5 N2 C13 C10 . -77.6(5) n
O6 N2 C13 C10 . 96.4(4) n
O5 N2 C13 N3 . 158.8(4) n
O6 N2 C13 N3 . -27.3(5) n
O3 N1 C13 N2 . -47.8(5) n
O4 N1 C13 N2 . 137.9(4) n
O3 N1 C13 C10 . 78.3(5) n
O4 N1 C13 C10 . -96.0(4) n
O3 N1 C13 N3 . -157.3(4) n
O4 N1 C13 N3 . 28.3(5) n
C4A C10 C13 N2 . 131.3(3) n
C10A C10 C13 N2 . 0.6(4) n
C4A C10 C13 N1 . 6.1(5) n
C10A C10 C13 N1 . -124.6(4) n
C4A C10 C13 N3 . -112.0(4) n
C10A C10 C13 N3 . 117.3(4) n
O8 N3 C13 N2 . 122.5(5) n
O7 N3 C13 N2 . -58.2(5) n
O8 N3 C13 N1 . -122.3(5) n
O7 N3 C13 N1 . 57.0(5) n
O8 N3 C13 C10 . 0.4(6) n
O7 N3 C13 C10 . 179.7(4) n
